data_7713516
loop_
_publ_author_name
'Kikuchi, Kazuma'
'Imoto, Hiroaki'
'Naka, Kensuke'

_publ_section_title
;
 Robust and highly emissive copper(I) halide 1D-coordination polymers with
 triphenylarsine and a series of bridging N-heteroaromatic co-ligands
;
_journal_name_full 'Dalton Transactions'
_journal_paper_doi 10.1039/D3DT00784G
_journal_year 2023
_chemical_formula_moiety 'C21 H19 As Br Cu N'
_chemical_formula_sum 'C21 H19 As Br Cu N'
_chemical_formula_weight 503.74
_space_group_crystal_system triclinic
_space_group_IT_number 2
_space_group_name_Hall '-P 1'
_space_group_name_H-M_alt 'P -1'
_atom_sites_solution_hydrogens geom
_atom_sites_solution_primary dual
_audit_creation_date 2021-08-11
_audit_creation_method
;
Olex2 1.3-ac4
(compiled 2020.11.27 svn.r5f609507 for Rigaku Oxford Diffraction, GUI svn.r6214)
;
_audit_update_record
;
2023-02-19 deposited with the CCDC.	2023-07-18 downloaded from the CCDC.
;
_cell_angle_alpha 78.464(5)
_cell_angle_beta 75.122(5)
_cell_angle_gamma 63.542(5)
_cell_formula_units_Z 2
_cell_length_a 8.3180(4)
_cell_length_b 9.2240(5)
_cell_length_c 14.4429(8)
_cell_measurement_reflns_used 2608
_cell_measurement_temperature 93.15
_cell_measurement_theta_max 31.9050
_cell_measurement_theta_min 2.8450
_cell_volume 954.11(10)
_computing_cell_refinement 'CrysAlisPro 1.171.41.113a (Rigaku OD, 2021)'
_computing_data_collection 'CrysAlisPro 1.171.41.113a (Rigaku OD, 2021)'
_computing_data_reduction 'CrysAlisPro 1.171.41.113a (Rigaku OD, 2021)'
_computing_molecular_graphics 'Olex2 1.3-ac4 (Dolomanov et al., 2009)'
_computing_publication_material 'Olex2 1.3-ac4 (Dolomanov et al., 2009)'
_computing_structure_refinement 'SHELXL 2018/3 (Sheldrick, 2015)'
_computing_structure_solution 'SHELXT  (Sheldrick, 2015)'
_diffrn_ambient_temperature 93.15
_diffrn_detector 'CCD plate'
_diffrn_measured_fraction_theta_full 0.999
_diffrn_measured_fraction_theta_max 0.876
_diffrn_measurement_details
;
List of Runs (angles in degrees, time in seconds):

  # Type    Start    End  Width  t~exp~   \w     \q     \k     \f   Frames
#--------------------------------------------------------------------------
  1  \w    -71.00 -45.00   0.50    1.50    --   30.00  54.00 -90.00   52
  2  \w      7.00  33.00   0.50    1.50    --   30.00  54.00 -90.00   52
  3  \w    -71.00  34.00   0.50    1.50    --   30.00  54.00 150.00  210
  4  \w    -73.00 109.00   0.50    1.50    --   30.00  54.00  30.00  364
;
_diffrn_measurement_device 'two-circle diffractometer'
_diffrn_measurement_device_type 'XtaLAB Mini (JP)'
_diffrn_measurement_method '\w scans'
_diffrn_orient_matrix_type 'CrysAlisPro convention (1999,Acta A55,543-557)'
_diffrn_orient_matrix_UB_11 -0.0028876000
_diffrn_orient_matrix_UB_12 0.0521204000
_diffrn_orient_matrix_UB_13 0.0310421000
_diffrn_orient_matrix_UB_21 0.0082882000
_diffrn_orient_matrix_UB_22 -0.0623110000
_diffrn_orient_matrix_UB_23 0.0386704000
_diffrn_orient_matrix_UB_31 0.0966405000
_diffrn_orient_matrix_UB_32 -0.0291782000
_diffrn_orient_matrix_UB_33 -0.0121897000
_diffrn_radiation_monochromator graphite
_diffrn_radiation_probe x-ray
_diffrn_radiation_type 'Mo K\a'
_diffrn_radiation_wavelength 0.71073
_diffrn_reflns_av_R_equivalents 0.0240
_diffrn_reflns_av_unetI/netI 0.0589
_diffrn_reflns_Laue_measured_fraction_full 0.999
_diffrn_reflns_Laue_measured_fraction_max 0.876
_diffrn_reflns_limit_h_max 10
_diffrn_reflns_limit_h_min -12
_diffrn_reflns_limit_k_max 13
_diffrn_reflns_limit_k_min -12
_diffrn_reflns_limit_l_max 19
_diffrn_reflns_limit_l_min -21
_diffrn_reflns_number 8149
_diffrn_reflns_point_group_measured_fraction_full 0.999
_diffrn_reflns_point_group_measured_fraction_max 0.876
_diffrn_reflns_theta_full 25.242
_diffrn_reflns_theta_max 32.608
_diffrn_reflns_theta_min 2.752
_diffrn_source 'fine-focus sealed X-ray tube'
_diffrn_source_type 'Rigaku (Mo) X-ray Source'
_exptl_absorpt_coefficient_mu 4.962
_exptl_absorpt_correction_T_max 0.736
_exptl_absorpt_correction_T_min 0.592
_exptl_absorpt_correction_type analytical
_exptl_absorpt_process_details
;
CrysAlisPro 1.171.41.113a (Rigaku Oxford Diffraction, 2021)
Analytical numeric absorption correction using a multifaceted crystal
model based on expressions derived by R.C. Clark & J.S. Reid.
(Clark, R. C. & Reid, J. S. (1995). Acta Cryst. A51, 887-897)
Empirical absorption correction using spherical harmonics,
implemented in SCALE3 ABSPACK scaling algorithm.
;
_exptl_crystal_colour yellow
_exptl_crystal_colour_primary yellow
_exptl_crystal_density_diffrn 1.753
_exptl_crystal_description block
_exptl_crystal_F_000 498
_exptl_crystal_size_max 0.349
_exptl_crystal_size_mid 0.268
_exptl_crystal_size_min 0.187
_refine_diff_density_max 1.495
_refine_diff_density_min -0.783
_refine_diff_density_rms 0.140
_refine_ls_extinction_method none
_refine_ls_goodness_of_fit_ref 1.052
_refine_ls_hydrogen_treatment constr
_refine_ls_matrix_type full
_refine_ls_number_parameters 191
_refine_ls_number_reflns 6086
_refine_ls_number_restraints 0
_refine_ls_restrained_S_all 1.052
_refine_ls_R_factor_all 0.0546
_refine_ls_R_factor_gt 0.0354
_refine_ls_shift/su_max 0.001
_refine_ls_shift/su_mean 0.000
_refine_ls_structure_factor_coef Fsqd
_refine_ls_weighting_details 'w=1/[\s^2^(Fo^2^)+(0.0231P)^2^] where P=(Fo^2^+2Fc^2^)/3'
_refine_ls_weighting_scheme calc
_refine_ls_wR_factor_gt 0.0684
_refine_ls_wR_factor_ref 0.0771
_reflns_Friedel_coverage 0.000
_reflns_number_gt 4785
_reflns_number_total 6086
_reflns_threshold_expression 'I > 2\s(I)'
_cod_data_source_file d3dt00784g2.cif
_cod_data_source_block '[Cu2Br2(AsPh3)2(dimeprz)]n_93K'
_cod_database_code 7713516
_shelx_shelxl_version_number 2018/3
_chemical_oxdiff_formula CHAsCuBrN
_shelx_space_group_comment
;
The symmetry employed for this shelxl refinement is uniquely defined
by the following loop, which should always be used as a source of
symmetry information in preference to the above space-group names.
They are only intended as comments.
;
_shelx_estimated_absorpt_t_max 0.457
_shelx_estimated_absorpt_t_min 0.276
_reflns_odcompleteness_completeness 99.95
_reflns_odcompleteness_iscentric 1
_reflns_odcompleteness_theta 26.32
_olex2_refinement_description
;
1. Fixed Uiso
 At 1.2 times of:
  All C(H) groups
 At 1.5 times of:
  All C(H,H,H) groups
2.a Aromatic/amide H refined with riding coordinates:
 C20(H20), C18(H18), C17(H17), C16(H16), C15(H15), C14(H14), C2(H2), C3(H3),
 C4(H4), C5(H5), C6(H6), C9(H9), C8(H8), C12(H12), C11(H11), C10(H10)
2.b Fitted hexagon refined as free rotating group:
 C13(C18,C17,C16,C15,C14), C1(C2,C3,C4,C5,C6), C9(C8,C7,C12,C11,C10)
2.c Idealised Me refined as rotating group:
 C21(H21A,H21B,H21C)
;
_olex2_submission_special_instructions 'No special instructions were received'
_oxdiff_exptl_absorpt_empirical_details
;
Empirical correction (ABSPACK) includes:
- Absorption correction using spherical harmonics
- Frame scaling
;
_oxdiff_exptl_absorpt_empirical_full_max 1.162
_oxdiff_exptl_absorpt_empirical_full_min 0.793

loop_
_space_group_symop_operation_xyz
'x, y, z'
'-x, -y, -z'

loop_
_atom_site_label
_atom_site_type_symbol
_atom_site_fract_x
_atom_site_fract_y
_atom_site_fract_z
_atom_site_U_iso_or_equiv
_atom_site_adp_type
_atom_site_occupancy
_atom_site_site_symmetry_order
_atom_site_calc_flag
_atom_site_refinement_flags_posn
_atom_site_refinement_flags_adp
_atom_site_refinement_flags_occupancy
_atom_site_disorder_assembly
_atom_site_disorder_group
Br1 Br 0.23593(3) 0.61552(3) 0.52822(2) 0.01404(7) Uani 1 1 d . . . . .
As1 As 0.50985(4) 0.33608(3) 0.72961(2) 0.01088(6) Uani 1 1 d . . . . .
Cu1 Cu 0.48138(4) 0.34619(4) 0.56992(2) 0.01354(8) Uani 1 1 d . . . . .
N1 N 0.4862(3) 0.1444(3) 0.52636(15) 0.0116(4) Uani 1 1 d . . . . .
C19 C 0.3414(4) 0.1043(3) 0.55102(18) 0.0122(5) Uani 1 1 d . . . . .
C20 C 0.6418(4) 0.0397(3) 0.47587(19) 0.0135(5) Uani 1 1 d . . . . .
H20 H 0.745073 0.065342 0.457746 0.016 Uiso 1 1 calc R U . . .
C13 C 0.73578(18) 0.15774(17) 0.76061(12) 0.0123(5) Uani 1 1 d G . . . .
C18 C 0.8096(2) 0.0254(2) 0.70705(11) 0.0159(5) Uani 1 1 d G . . . .
H18 H 0.745516 0.021721 0.662393 0.019 Uiso 1 1 calc R U . . .
C17 C 0.9772(2) -0.10167(17) 0.71882(12) 0.0185(6) Uani 1 1 d G . . . .
H17 H 1.027689 -0.192138 0.682207 0.022 Uiso 1 1 calc R U . . .
C16 C 1.07101(18) -0.09633(18) 0.78415(13) 0.0186(6) Uani 1 1 d G . . . .
H16 H 1.185565 -0.183157 0.792194 0.022 Uiso 1 1 calc R U . . .
C15 C 0.9972(2) 0.0360(2) 0.83771(12) 0.0190(6) Uani 1 1 d G . . . .
H15 H 1.061269 0.039682 0.882365 0.023 Uiso 1 1 calc R U . . .
C14 C 0.8296(2) 0.16307(17) 0.82594(12) 0.0153(5) Uani 1 1 d G . . . .
H14 H 0.779096 0.253543 0.862552 0.018 Uiso 1 1 calc R U . . .
C1 C 0.31750(18) 0.3130(2) 0.83481(10) 0.0131(5) Uani 1 1 d G . . . .
C2 C 0.1385(2) 0.41421(19) 0.82424(10) 0.0167(6) Uani 1 1 d G . . . .
H2 H 0.115345 0.487202 0.767706 0.020 Uiso 1 1 calc R U . . .
C3 C -0.00648(16) 0.4086(2) 0.89639(13) 0.0178(6) Uani 1 1 d G . . . .
H3 H -0.128790 0.477776 0.889163 0.021 Uiso 1 1 calc R U . . .
C4 C 0.02746(18) 0.3018(2) 0.97911(11) 0.0191(6) Uani 1 1 d G . . . .
H4 H -0.071653 0.297995 1.028418 0.023 Uiso 1 1 calc R U . . .
C5 C 0.2064(2) 0.2006(2) 0.98968(10) 0.0175(6) Uani 1 1 d G . . . .
H5 H 0.229618 0.127638 1.046218 0.021 Uiso 1 1 calc R U . . .
C6 C 0.35144(16) 0.20622(19) 0.91754(12) 0.0148(5) Uani 1 1 d G . . . .
H6 H 0.473756 0.137062 0.924763 0.018 Uiso 1 1 calc R U . . .
C21 C 0.1664(4) 0.2177(3) 0.6073(2) 0.0183(6) Uani 1 1 d . . . . .
H21A H 0.185662 0.222030 0.670644 0.027 Uiso 1 1 calc R U . . .
H21B H 0.071432 0.178305 0.615417 0.027 Uiso 1 1 calc R U . . .
H21C H 0.127670 0.326795 0.572567 0.027 Uiso 1 1 calc R U . . .
C9 C 0.4819(3) 0.6933(2) 0.88572(10) 0.0184(6) Uani 1 1 d G . . . .
H9 H 0.439593 0.722651 0.949832 0.022 Uiso 1 1 calc R U . . .
C8 C 0.4654(2) 0.56191(19) 0.86264(10) 0.0141(5) Uani 1 1 d G . . . .
H8 H 0.411808 0.501472 0.910965 0.017 Uiso 1 1 calc R U . . .
C7 C 0.5273(3) 0.51895(18) 0.76884(12) 0.0126(5) Uani 1 1 d G . . . .
C12 C 0.6056(3) 0.6074(2) 0.69813(9) 0.0215(6) Uani 1 1 d G . . . .
H12 H 0.647917 0.578016 0.634021 0.026 Uiso 1 1 calc R U . . .
C11 C 0.6221(3) 0.7388(2) 0.72121(11) 0.0280(7) Uani 1 1 d G . . . .
H11 H 0.675704 0.799195 0.672885 0.034 Uiso 1 1 calc R U . . .
C10 C 0.5603(3) 0.78172(19) 0.81501(13) 0.0226(6) Uani 1 1 d G . . . .
H10 H 0.571543 0.871515 0.830790 0.027 Uiso 1 1 calc R U . . .

loop_
_atom_site_aniso_label
_atom_site_aniso_U_11
_atom_site_aniso_U_22
_atom_site_aniso_U_33
_atom_site_aniso_U_23
_atom_site_aniso_U_13
_atom_site_aniso_U_12
Br1 0.01361(12) 0.01240(13) 0.01517(14) -0.00283(9) -0.00089(10) -0.00499(10)
As1 0.01197(12) 0.01052(13) 0.01087(13) -0.00245(9) -0.00237(10) -0.00463(11)
Cu1 0.01675(16) 0.01310(17) 0.01283(17) -0.00296(12) -0.00320(13) -0.00713(14)
N1 0.0151(10) 0.0128(11) 0.0092(10) -0.0012(8) -0.0021(8) -0.0078(9)
C19 0.0160(12) 0.0134(13) 0.0090(12) -0.0033(9) -0.0023(10) -0.0068(11)
C20 0.0144(12) 0.0139(13) 0.0135(13) -0.0031(10) -0.0017(10) -0.0068(11)
C13 0.0123(12) 0.0135(13) 0.0119(13) -0.0008(9) -0.0013(10) -0.0069(10)
C18 0.0173(13) 0.0158(14) 0.0144(14) -0.0056(10) -0.0003(11) -0.0065(11)
C17 0.0188(13) 0.0143(14) 0.0177(14) -0.0061(10) 0.0025(11) -0.0042(12)
C16 0.0150(13) 0.0126(14) 0.0214(15) 0.0005(10) -0.0030(11) -0.0009(11)
C15 0.0169(13) 0.0180(15) 0.0209(15) -0.0028(11) -0.0050(11) -0.0052(12)
C14 0.0153(13) 0.0162(14) 0.0147(14) -0.0034(10) -0.0017(10) -0.0066(11)
C1 0.0157(12) 0.0133(13) 0.0126(13) -0.0040(9) -0.0021(10) -0.0071(11)
C2 0.0170(13) 0.0133(14) 0.0206(15) -0.0025(10) -0.0052(11) -0.0057(11)
C3 0.0129(12) 0.0185(15) 0.0231(16) -0.0076(11) -0.0027(11) -0.0055(11)
C4 0.0172(13) 0.0241(16) 0.0172(15) -0.0081(11) 0.0052(11) -0.0118(12)
C5 0.0199(14) 0.0183(14) 0.0149(14) -0.0025(10) -0.0018(11) -0.0090(12)
C6 0.0151(12) 0.0137(13) 0.0156(13) -0.0023(10) -0.0039(10) -0.0051(11)
C21 0.0174(13) 0.0165(14) 0.0224(15) -0.0051(11) 0.0007(11) -0.0094(12)
C9 0.0191(13) 0.0159(14) 0.0186(15) -0.0070(10) -0.0040(11) -0.0034(12)
C8 0.0134(12) 0.0116(13) 0.0160(13) -0.0020(10) -0.0037(10) -0.0035(10)
C7 0.0124(12) 0.0092(12) 0.0152(13) -0.0027(9) -0.0054(10) -0.0015(10)
C12 0.0349(17) 0.0198(15) 0.0137(14) -0.0043(11) -0.0006(12) -0.0158(14)
C11 0.049(2) 0.0264(18) 0.0197(16) -0.0007(12) -0.0059(14) -0.0261(17)
C10 0.0308(16) 0.0175(15) 0.0265(17) -0.0052(11) -0.0115(13) -0.0116(13)

loop_
_atom_type_symbol
_atom_type_description
_atom_type_scat_dispersion_real
_atom_type_scat_dispersion_imag
_atom_type_scat_source
C C 0.0033 0.0016 'International Tables Vol C Tables 4.2.6.8 and 6.1.1.4'
H H 0.0000 0.0000 'International Tables Vol C Tables 4.2.6.8 and 6.1.1.4'
As As 0.0499 2.0058 'International Tables Vol C Tables 4.2.6.8 and 6.1.1.4'
Br Br -0.2901 2.4595 'International Tables Vol C Tables 4.2.6.8 and 6.1.1.4'
Cu Cu 0.3201 1.2651 'International Tables Vol C Tables 4.2.6.8 and 6.1.1.4'
N N 0.0061 0.0033 'International Tables Vol C Tables 4.2.6.8 and 6.1.1.4'

loop_
_exptl_crystal_face_index_h
_exptl_crystal_face_index_k
_exptl_crystal_face_index_l
_exptl_crystal_face_perp_dist
1 0 0 0.1209
1 -1 2 0.1454
-1 1 -2 0.1147
2 -2 1 0.1551
1 2 -1 0.1360
-2 -2 1 0.1590
-2 2 -1 0.1134
0 -2 1 0.1516
0 -1 0 0.1524
1 2 0 0.1374
-1 1 0 0.1075
0 1 1 0.1267
1 1 2 0.1258
0 0 -1 0.0971
-2 0 19 0.0714
-10 -10 -10 0.1689
0 -8 -16 0.1108

loop_
_geom_angle_atom_site_label_1
_geom_angle_atom_site_label_2
_geom_angle_atom_site_label_3
_geom_angle
_geom_angle_site_symmetry_1
_geom_angle_site_symmetry_3
_geom_angle_publ_flag
Cu1 Br1 Cu1 79.519(15) . 2_666 ?
C13 As1 Cu1 112.35(5) . . ?
C13 As1 C1 104.39(7) . . ?
C13 As1 C7 100.37(7) . . ?
C1 As1 Cu1 118.55(5) . . ?
C7 As1 Cu1 119.09(5) . . ?
C7 As1 C1 99.51(7) . . ?
Br1 Cu1 Br1 100.481(15) . 2_666 ?
As1 Cu1 Br1 102.599(16) . 2_666 ?
As1 Cu1 Br1 108.303(16) . . ?
N1 Cu1 Br1 106.88(6) . 2_666 ?
N1 Cu1 Br1 117.26(6) . . ?
N1 Cu1 As1 118.60(6) . . ?
C19 N1 Cu1 122.94(17) . . ?
C20 N1 Cu1 120.05(18) . . ?
C20 N1 C19 116.9(2) . . ?
N1 C19 C20 119.9(2) . 2_656 ?
N1 C19 C21 118.3(2) . . ?
C20 C19 C21 121.8(2) 2_656 . ?
N1 C20 C19 123.3(2) . 2_656 ?
C18 C13 As1 115.89(9) . . ?
C18 C13 C14 120.0 . . ?
C14 C13 As1 123.91(9) . . ?
C13 C18 C17 120.0 . . ?
C16 C17 C18 120.0 . . ?
C17 C16 C15 120.0 . . ?
C16 C15 C14 120.0 . . ?
C15 C14 C13 120.0 . . ?
C2 C1 As1 116.12(9) . . ?
C2 C1 C6 120.0 . . ?
C6 C1 As1 123.87(9) . . ?
C3 C2 C1 120.0 . . ?
C2 C3 C4 120.0 . . ?
C5 C4 C3 120.0 . . ?
C6 C5 C4 120.0 . . ?
C5 C6 C1 120.0 . . ?
C8 C9 C10 120.0 . . ?
C7 C8 C9 120.0 . . ?
C8 C7 As1 122.90(9) . . ?
C8 C7 C12 120.0 . . ?
C12 C7 As1 117.10(9) . . ?
C11 C12 C7 120.0 . . ?
C10 C11 C12 120.0 . . ?
C11 C10 C9 120.0 . . ?

loop_
_geom_bond_atom_site_label_1
_geom_bond_atom_site_label_2
_geom_bond_distance
_geom_bond_site_symmetry_2
_geom_bond_publ_flag
Br1 Cu1 2.4932(5) . ?
Br1 Cu1 2.5479(4) 2_666 ?
As1 Cu1 2.3577(4) . ?
As1 C13 1.9547(12) . ?
As1 C1 1.9594(11) . ?
As1 C7 1.9568(12) . ?
Cu1 N1 2.062(2) . ?
N1 C19 1.356(3) . ?
N1 C20 1.350(3) . ?
C19 C20 1.396(3) 2_656 ?
C19 C21 1.500(3) . ?
C13 C18 1.3900 . ?
C13 C14 1.3900 . ?
C18 C17 1.3900 . ?
C17 C16 1.3900 . ?
C16 C15 1.3900 . ?
C15 C14 1.3900 . ?
C1 C2 1.3900 . ?
C1 C6 1.3900 . ?
C2 C3 1.3900 . ?
C3 C4 1.3900 . ?
C4 C5 1.3900 . ?
C5 C6 1.3900 . ?
C9 C8 1.3900 . ?
C9 C10 1.3900 . ?
C8 C7 1.3900 . ?
C7 C12 1.3900 . ?
C12 C11 1.3900 . ?
C11 C10 1.3900 . ?

loop_
_exptl_oxdiff_crystal_face_indexfrac_h
_exptl_oxdiff_crystal_face_indexfrac_k
_exptl_oxdiff_crystal_face_indexfrac_l
_exptl_oxdiff_crystal_face_x
_exptl_oxdiff_crystal_face_y
_exptl_oxdiff_crystal_face_z
1.0000 -0.0000 -0.0000 -0.0029 0.0083 0.0966
1.0000 -1.0000 2.0000 0.0071 0.1479 0.1014
-1.0000 1.0000 -2.0000 -0.0071 -0.1479 -0.1014
2.0000 -2.0000 1.0000 -0.0790 0.1799 0.2394
1.0000 2.0000 -1.0000 0.0703 -0.1550 0.0505
-2.0000 -2.0000 1.0000 -0.0674 0.1467 -0.1471
-2.0000 2.0000 -1.0000 0.0790 -0.1799 -0.2394
0.0000 -2.0000 1.0000 -0.0732 0.1633 0.0462
-0.0000 -1.0000 0.0000 -0.0521 0.0623 0.0292
1.0000 2.0000 -0.0000 0.1014 -0.1163 0.0383
-1.0000 1.0000 0.0000 0.0550 -0.0706 -0.1258
-0.0000 1.0000 1.0000 0.0832 -0.0236 -0.0414
1.0000 1.0000 2.0000 0.1113 0.0233 0.0431
0.0000 -0.0000 -1.0000 -0.0310 -0.0387 0.0122
-1.7436 0.4852 18.6802 0.6102 0.6777 -0.4104
-10.1228 -10.2400 -9.8729 -0.8110 0.1724 -0.5591
-0.1596 -8.1401 -15.5457 -0.9064 -0.0953 0.4116
